data_2219461
loop_
_publ_author_name
'Xu, Guang-Hai'
'Wang, Wei'

_publ_section_title
;
 Ethyl 2-(2-methyl-1<i>H</i>-benzimidazol-1-yl)acetate
;
_journal_issue 9
_journal_name_full 'Acta Crystallographica Section E'
_journal_page_first o1811
_journal_paper_doi 10.1107/S160053680802672X
_journal_volume 64
_journal_year 2008
_chemical_formula_moiety 'C12 H14 N2 O2'
_chemical_formula_sum 'C12 H14 N2 O2'
_chemical_formula_weight 218.25
_chemical_name_systematic ?
_space_group_IT_number 7
_symmetry_cell_setting monoclinic
_symmetry_space_group_name_Hall 'P -2yac'
_symmetry_space_group_name_H-M 'P 1 n 1'
_atom_sites_solution_hydrogens geom
_atom_sites_solution_primary direct
_atom_sites_solution_secondary difmap
_audit_creation_method SHELXL-97
_cell_angle_alpha 90.00
_cell_angle_beta 111.42(3)
_cell_angle_gamma 90.00
_cell_formula_units_Z 2
_cell_length_a 10.854(2)
_cell_length_b 4.7959(10)
_cell_length_c 11.842(2)
_cell_measurement_reflns_used 6060
_cell_measurement_temperature 295(2)
_cell_measurement_theta_max 55.11
_cell_measurement_theta_min 6.39
_cell_volume 573.9(2)
_computing_cell_refinement 'CrystalClear (Rigaku, 2005)'
_computing_data_collection 'CrystalClear (Rigaku, 2005)'
_computing_data_reduction 'CrystalClear (Rigaku, 2005)'
_computing_molecular_graphics 'SHELXTL (Sheldrick, 2008)'
_computing_publication_material 'SHELXTL (Sheldrick, 2008)'
_computing_structure_refinement 'SHELXL97 (Sheldrick, 2008)'
_computing_structure_solution 'SHELXS97 (Sheldrick, 2008)'
_diffrn_ambient_temperature 294(2)
_diffrn_detector_area_resol_mean 13.6612
_diffrn_measured_fraction_theta_full 0.998
_diffrn_measured_fraction_theta_max 0.998
_diffrn_measurement_device_type 'Rigaku SCXmini'
_diffrn_measurement_method CCD_Profile_fitting
_diffrn_radiation_monochromator graphite
_diffrn_radiation_source 'fine-focus sealed tube'
_diffrn_radiation_type MoK\a
_diffrn_radiation_wavelength 0.71073
_diffrn_reflns_av_R_equivalents 0.0328
_diffrn_reflns_av_sigmaI/netI 0.0258
_diffrn_reflns_limit_h_max 14
_diffrn_reflns_limit_h_min -14
_diffrn_reflns_limit_k_max 6
_diffrn_reflns_limit_k_min -6
_diffrn_reflns_limit_l_max 15
_diffrn_reflns_limit_l_min -15
_diffrn_reflns_number 5696
_diffrn_reflns_theta_full 27.48
_diffrn_reflns_theta_max 27.48
_diffrn_reflns_theta_min 3.19
_diffrn_standards_number 0
_exptl_absorpt_coefficient_mu 0.087
_exptl_absorpt_correction_T_max 1.000
_exptl_absorpt_correction_T_min 0.990
_exptl_absorpt_correction_type multi-scan
_exptl_absorpt_process_details '(CrystalClear; Rigaku, 2005)'
_exptl_crystal_colour Colorless
_exptl_crystal_density_diffrn 1.263
_exptl_crystal_density_method 'not measured'
_exptl_crystal_description Prism
_exptl_crystal_F_000 232
_exptl_crystal_size_max 0.2
_exptl_crystal_size_mid 0.1
_exptl_crystal_size_min 0.1
_refine_diff_density_max 0.101
_refine_diff_density_min -0.150
_refine_ls_extinction_method none
_refine_ls_goodness_of_fit_ref 1.120
_refine_ls_hydrogen_treatment constr
_refine_ls_matrix_type full
_refine_ls_number_parameters 145
_refine_ls_number_reflns 1323
_refine_ls_number_restraints 2
_refine_ls_restrained_S_all 1.119
_refine_ls_R_factor_all 0.0534
_refine_ls_R_factor_gt 0.0410
_refine_ls_shift/su_max 0.000
_refine_ls_shift/su_mean 0.000
_refine_ls_structure_factor_coef Fsqd
_refine_ls_weighting_details 'calc w=1/[\s^2^(Fo^2^)+(0.0435P)^2^+0.0180P] where P=(Fo^2^+2Fc^2^)/3'
_refine_ls_weighting_scheme calc
_refine_ls_wR_factor_gt 0.0845
_refine_ls_wR_factor_ref 0.0895
_reflns_number_gt 1085
_reflns_number_total 1323
_reflns_threshold_expression I>2\s(I)
_cod_data_source_file wn2276.cif
_cod_data_source_block I
_cod_original_sg_symbol_Hall 'P -2yac '
_cod_original_sg_symbol_H-M 'P n'
_cod_database_code 2219461
_cod_database_fobs_code 2219461

loop_
_symmetry_equiv_pos_as_xyz
'x, y, z'
'x+1/2, -y, z+1/2'

loop_
_atom_site_type_symbol
_atom_site_label
_atom_site_fract_x
_atom_site_fract_y
_atom_site_fract_z
_atom_site_U_iso_or_equiv
_atom_site_adp_type
_atom_site_calc_flag
_atom_site_refinement_flags
_atom_site_occupancy
O O2 0.14135(17) 0.1457(4) 0.20123(14) 0.0515(5) Uani d . 1
C C5 0.1006(3) -0.1654(5) -0.2701(2) 0.0449(6) Uani d . 1
C C1 0.3029(2) -0.2567(6) -0.0948(2) 0.0471(6) Uani d . 1
H H1A 0.3572 -0.2219 -0.0148 0.056 Uiso calc R 1
N N2 0.12080(19) 0.0836(4) -0.10788(17) 0.0412(5) Uani d . 1
C C10 0.1019(2) 0.0363(5) 0.0906(2) 0.0413(5) Uani d . 1
C C9 0.1639(2) 0.1907(6) 0.0146(2) 0.0425(6) Uani d . 1
H H9A 0.1409 0.3867 0.0121 0.051 Uiso calc R 1
H H9B 0.2594 0.1753 0.0518 0.051 Uiso calc R 1
N N1 -0.0107(2) 0.0004(5) -0.30007(18) 0.0497(6) Uani d . 1
O O1 0.0293(2) -0.1587(4) 0.05777(18) 0.0685(6) Uani d . 1
C C4 0.1383(3) -0.3615(6) -0.3381(2) 0.0576(8) Uani d . 1
H H4A 0.0850 -0.3960 -0.4184 0.069 Uiso calc R 1
C C6 0.1845(2) -0.1163(5) -0.1499(2) 0.0390(6) Uani d . 1
C C7 0.0038(2) 0.1447(5) -0.2017(2) 0.0454(6) Uani d . 1
C C2 0.3361(3) -0.4510(7) -0.1649(2) 0.0540(7) Uani d . 1
H H2A 0.4147 -0.5501 -0.1311 0.065 Uiso calc R 1
C C3 0.2550(3) -0.5027(7) -0.2850(3) 0.0596(7) Uani d . 1
H H3A 0.2805 -0.6350 -0.3296 0.072 Uiso calc R 1
C C12 0.1640(3) 0.1400(8) 0.4080(3) 0.0737(10) Uani d . 1
H H12A 0.1322 0.0602 0.4666 0.111 Uiso calc R 1
H H12B 0.1510 0.3383 0.4051 0.111 Uiso calc R 1
H H12C 0.2565 0.0999 0.4306 0.111 Uiso calc R 1
C C8 -0.0919(3) 0.3503(6) -0.1883(3) 0.0598(8) Uani d . 1
H H8A -0.1666 0.3635 -0.2632 0.090 Uiso calc R 1
H H8B -0.0500 0.5293 -0.1683 0.090 Uiso calc R 1
H H8C -0.1212 0.2914 -0.1248 0.090 Uiso calc R 1
C C11 0.0894(3) 0.0179(7) 0.2857(3) 0.0617(8) Uani d . 1
H H11A 0.1016 -0.1826 0.2873 0.074 Uiso calc R 1
H H11B -0.0044 0.0568 0.2617 0.074 Uiso calc R 1

loop_
_atom_site_aniso_label
_atom_site_aniso_U_11
_atom_site_aniso_U_22
_atom_site_aniso_U_33
_atom_site_aniso_U_12
_atom_site_aniso_U_13
_atom_site_aniso_U_23
O2 0.0623(12) 0.0550(11) 0.0392(10) -0.0084(9) 0.0209(9) -0.0061(8)
C5 0.0512(15) 0.0505(15) 0.0271(11) -0.0146(12) 0.0075(11) 0.0011(11)
C1 0.0448(14) 0.0577(16) 0.0327(12) -0.0087(12) 0.0070(10) -0.0014(12)
N2 0.0423(11) 0.0447(12) 0.0312(10) -0.0065(9) 0.0069(8) -0.0003(9)
C10 0.0419(13) 0.0418(13) 0.0383(13) 0.0019(11) 0.0126(10) -0.0012(11)
C9 0.0452(14) 0.0437(15) 0.0345(12) -0.0095(11) 0.0095(10) -0.0074(10)
N1 0.0493(12) 0.0502(13) 0.0363(12) -0.0092(11) 0.0000(9) 0.0043(10)
O1 0.0865(15) 0.0659(14) 0.0564(12) -0.0334(12) 0.0301(11) -0.0148(10)
C4 0.0744(19) 0.0620(18) 0.0291(13) -0.0186(16) 0.0102(13) -0.0110(13)
C6 0.0432(13) 0.0434(14) 0.0283(12) -0.0123(11) 0.0104(10) 0.0010(10)
C7 0.0426(14) 0.0450(14) 0.0395(14) -0.0087(12) 0.0041(11) 0.0077(11)
C2 0.0499(15) 0.0627(19) 0.0483(17) 0.0003(14) 0.0166(13) -0.0013(14)
C3 0.0726(19) 0.0613(18) 0.0468(17) -0.0082(15) 0.0242(15) -0.0129(14)
C12 0.083(2) 0.095(3) 0.0472(17) 0.0068(19) 0.0283(16) 0.0017(17)
C8 0.0515(16) 0.0546(16) 0.0659(19) 0.0001(14) 0.0127(14) 0.0089(14)
C11 0.0716(19) 0.073(2) 0.0508(18) -0.0011(16) 0.0346(15) -0.0009(15)

loop_
_atom_type_symbol
_atom_type_description
_atom_type_scat_dispersion_real
_atom_type_scat_dispersion_imag
_atom_type_scat_source
C C 0.0033 0.0016 'International Tables Vol C Tables 4.2.6.8 and 6.1.1.4'
H H 0.0000 0.0000 'International Tables Vol C Tables 4.2.6.8 and 6.1.1.4'
N N 0.0061 0.0033 'International Tables Vol C Tables 4.2.6.8 and 6.1.1.4'
O O 0.0106 0.0060 'International Tables Vol C Tables 4.2.6.8 and 6.1.1.4'

loop_
_geom_angle_atom_site_label_1
_geom_angle_atom_site_label_2
_geom_angle_atom_site_label_3
_geom_angle
C10 O2 C11 116.5(2)
N1 C5 C4 130.8(2)
N1 C5 C6 110.3(2)
C4 C5 C6 118.8(3)
C2 C1 C6 116.5(2)
C2 C1 H1A 121.7
C6 C1 H1A 121.7
C6 N2 C7 107.06(19)
C6 N2 C9 126.07(19)
C7 N2 C9 126.7(2)
O1 C10 O2 124.6(2)
O1 C10 C9 125.3(2)
O2 C10 C9 110.04(19)
N2 C9 C10 112.00(19)
N2 C9 H9A 109.2
C10 C9 H9A 109.2
N2 C9 H9B 109.2
C10 C9 H9B 109.2
H9A C9 H9B 107.9
C7 N1 C5 105.4(2)
C3 C4 C5 119.0(3)
C3 C4 H4A 120.5
C5 C4 H4A 120.5
N2 C6 C1 132.1(2)
N2 C6 C5 105.0(2)
C1 C6 C5 122.9(2)
N1 C7 N2 112.2(2)
N1 C7 C8 125.7(2)
N2 C7 C8 122.1(2)
C1 C2 C3 121.8(3)
C1 C2 H2A 119.1
C3 C2 H2A 119.1
C4 C3 C2 120.9(3)
C4 C3 H3A 119.5
C2 C3 H3A 119.5
C11 C12 H12A 109.5
C11 C12 H12B 109.5
H12A C12 H12B 109.5
C11 C12 H12C 109.5
H12A C12 H12C 109.5
H12B C12 H12C 109.5
C7 C8 H8A 109.5
C7 C8 H8B 109.5
H8A C8 H8B 109.5
C7 C8 H8C 109.5
H8A C8 H8C 109.5
H8B C8 H8C 109.5
O2 C11 C12 107.0(3)
O2 C11 H11A 110.3
C12 C11 H11A 110.3
O2 C11 H11B 110.3
C12 C11 H11B 110.3
H11A C11 H11B 108.6

loop_
_geom_bond_atom_site_label_1
_geom_bond_atom_site_label_2
_geom_bond_distance
O2 C10 1.329(3)
O2 C11 1.451(3)
C5 N1 1.380(4)
C5 C4 1.393(4)
C5 C6 1.401(3)
C1 C2 1.380(4)
C1 C6 1.385(4)
C1 H1A 0.9300
N2 C6 1.376(3)
N2 C7 1.379(3)
N2 C9 1.446(3)
C10 O1 1.193(3)
C10 C9 1.502(3)
C9 H9A 0.9700
C9 H9B 0.9700
N1 C7 1.315(3)
C4 C3 1.370(5)
C4 H4A 0.9300
C7 C8 1.482(4)
C2 C3 1.395(4)
C2 H2A 0.9300
C3 H3A 0.9300
C12 C11 1.497(4)
C12 H12A 0.9600
C12 H12B 0.9600
C12 H12C 0.9600
C8 H8A 0.9600
C8 H8B 0.9600
C8 H8C 0.9600
C11 H11A 0.9700
C11 H11B 0.9700

loop_
_geom_hbond_atom_site_label_D
_geom_hbond_atom_site_label_H
_geom_hbond_atom_site_label_A
_geom_hbond_site_symmetry_A
_geom_hbond_distance_DH
_geom_hbond_distance_HA
_geom_hbond_distance_DA
_geom_hbond_angle_DHA
C9 H9B N1 2_555 0.97 2.61 3.532(3) 158.6
C8 H8C Cg1 1_545 0.97 2.7415 3.633(5) 154.8

loop_
_geom_torsion_atom_site_label_1
_geom_torsion_atom_site_label_2
_geom_torsion_atom_site_label_3
_geom_torsion_atom_site_label_4
_geom_torsion
C11 O2 C10 O1 -1.1(4)
C11 O2 C10 C9 180.0(2)
C6 N2 C9 C10 -93.6(3)
C7 N2 C9 C10 80.8(3)
O1 C10 C9 N2 2.6(4)
O2 C10 C9 N2 -178.4(2)
C4 C5 N1 C7 179.5(3)
C6 C5 N1 C7 -0.4(3)
N1 C5 C4 C3 -179.0(3)
C6 C5 C4 C3 0.9(4)
C7 N2 C6 C1 -178.6(3)
C9 N2 C6 C1 -3.3(4)
C7 N2 C6 C5 0.3(2)
C9 N2 C6 C5 175.6(2)
C2 C1 C6 N2 179.0(3)
C2 C1 C6 C5 0.2(3)
N1 C5 C6 N2 0.1(3)
C4 C5 C6 N2 -179.8(2)
N1 C5 C6 C1 179.1(2)
C4 C5 C6 C1 -0.8(4)
C5 N1 C7 N2 0.6(3)
C5 N1 C7 C8 -179.1(2)
C6 N2 C7 N1 -0.6(3)
C9 N2 C7 N1 -175.9(2)
C6 N2 C7 C8 179.1(2)
C9 N2 C7 C8 3.9(4)
C6 C1 C2 C3 0.2(4)
C5 C4 C3 C2 -0.5(4)
C1 C2 C3 C4 -0.1(4)
C10 O2 C11 C12 170.5(2)

loop_
_cod_related_entry_id
_cod_related_entry_database
_cod_related_entry_code
1 ChemSpider 666053
